data_7706278
loop_
_publ_author_name
'Lu, Kimbal T.'
'Zhang, Yingjie'
'Aughterson, Robert D.'
'Zheng, Rongkun'

_publ_section_title
;
 Uranyl oxide hydrate frameworks with lanthanide ions.
;
_journal_issue 44
_journal_name_full 'Dalton transactions (Cambridge, England : 2003)'
_journal_page_first 15854
_journal_page_last 15863
_journal_paper_doi 10.1039/d0dt02944k
_journal_volume 49
_journal_year 2020
_chemical_formula_moiety 'Gd O21.5 U5.5, 0.5(O)'
_chemical_formula_sum 'Gd O22 U5.5'
_chemical_formula_weight 1818.42
_space_group_crystal_system orthorhombic
_space_group_IT_number 20
_space_group_name_Hall 'C 2c 2'
_space_group_name_H-M_alt 'C 2 2 21'
_audit_creation_date 2020-02-28
_audit_creation_method
;
Olex2 1.2
(compiled 2017.08.10 svn.r3458 for OlexSys, GUI svn.r5381)
;
_audit_update_record
;
2020-08-07 deposited with the CCDC.	2020-10-23 downloaded from the CCDC.
;
_cell_angle_alpha 90
_cell_angle_beta 90
_cell_angle_gamma 90
_cell_formula_units_Z 8
_cell_length_a 11.624(2)
_cell_length_b 20.972(4)
_cell_length_c 14.181(3)
_cell_measurement_reflns_used 18000
_cell_measurement_temperature 100(2)
_cell_measurement_theta_max 24.996
_cell_measurement_theta_min 1.943
_cell_volume 3457.0(12)
_computing_cell_refinement 'XDS (Kabsch, 1993)'
_computing_data_collection 'BlueIce (McPhillips, et al., 2002)'
_computing_data_reduction 'XDS (Kabsch, 1993)'
_computing_molecular_graphics 'Olex2 (Dolomanov et al., 2009)'
_computing_publication_material 'Olex2 (Dolomanov et al., 2009)'
_computing_structure_refinement 'ShelXL (Sheldrick, 2015)'
_computing_structure_solution 'ShelXT (Sheldrick, 2015)'
_diffrn_ambient_temperature 100(2)
_diffrn_measured_fraction_theta_full 0.999
_diffrn_measured_fraction_theta_max 0.999
_diffrn_measurement_device_type 'Eiga Detector'
_diffrn_measurement_method '\p  scans'
_diffrn_radiation_type 'silicon double crystal monochromated synchrotron'
_diffrn_radiation_wavelength 0.71089
_diffrn_reflns_av_R_equivalents 0.0564
_diffrn_reflns_av_unetI/netI 0.0341
_diffrn_reflns_Laue_measured_fraction_full 0.999
_diffrn_reflns_Laue_measured_fraction_max 0.999
_diffrn_reflns_limit_h_max 13
_diffrn_reflns_limit_h_min -13
_diffrn_reflns_limit_k_max 24
_diffrn_reflns_limit_k_min -24
_diffrn_reflns_limit_l_max 16
_diffrn_reflns_limit_l_min -16
_diffrn_reflns_number 20979
_diffrn_reflns_point_group_measured_fraction_full 1.000
_diffrn_reflns_point_group_measured_fraction_max 1.000
_diffrn_reflns_theta_full 24.996
_diffrn_reflns_theta_max 24.996
_diffrn_reflns_theta_min 1.943
_diffrn_source 'Australian Synchrotron MX2'
_exptl_absorpt_coefficient_mu 55.230
_exptl_absorpt_correction_T_max 0.4345
_exptl_absorpt_correction_T_min 0.2692
_exptl_absorpt_correction_type multi-scans
_exptl_absorpt_process_details
;
SADABS-2012/1 (Bruker,2012) was used for absorption correction.
wR2(int) was 0.1542 before and 0.0666 after correction.
The Ratio of minimum to maximum transmission is 0.6196.
The \l/2 correction factor is 0.0015.
;
_exptl_crystal_colour orange
_exptl_crystal_density_diffrn 6.988
_exptl_crystal_description needles
_exptl_crystal_F_000 5968
_exptl_crystal_size_max 0.008
_exptl_crystal_size_mid 0.003
_exptl_crystal_size_min 0.003
_refine_diff_density_max 9.829
_refine_diff_density_min -4.234
_refine_diff_density_rms 0.749
_refine_ls_abs_structure_details
;
 Refined as an inversion twin.
;
_refine_ls_abs_structure_Flack 0.51(4)
_refine_ls_extinction_method none
_refine_ls_goodness_of_fit_ref 1.094
_refine_ls_hydrogen_treatment undef
_refine_ls_matrix_type full
_refine_ls_number_parameters 139
_refine_ls_number_reflns 3047
_refine_ls_number_restraints 504
_refine_ls_restrained_S_all 1.022
_refine_ls_R_factor_all 0.0435
_refine_ls_R_factor_gt 0.0431
_refine_ls_shift/su_max 0.001
_refine_ls_shift/su_mean 0.000
_refine_ls_structure_factor_coef Fsqd
_refine_ls_weighting_details 'w=1/[\s^2^(Fo^2^)+(0.0605P)^2^+459.9814P] where P=(Fo^2^+2Fc^2^)/3'
_refine_ls_weighting_scheme calc
_refine_ls_wR_factor_gt 0.1129
_refine_ls_wR_factor_ref 0.1136
_reflns_Friedel_coverage 0.779
_reflns_Friedel_fraction_full 1.000
_reflns_Friedel_fraction_max 1.000
_reflns_number_gt 2999
_reflns_number_total 3047
_reflns_threshold_expression 'I > 2\s(I)'
_cod_data_source_file d0dt02944k2.cif
_cod_data_source_block c2221_a_CCDC1
_cod_original_cell_volume 3457.1(12)
_cod_original_formula_sum 'Gd O22 U5.50'
_cod_database_code 7706278
_shelx_shelxl_version_number 2014/7
_shelx_space_group_comment
;
The symmetry employed for this shelxl refinement is uniquely defined
by the following loop, which should always be used as a source of
symmetry information in preference to the above space-group names.
They are only intended as comments.
;
_olex2_refinement_description
;
1. Twinned data refinement
 Scales: 0.49(4)
 0.51(4)
2. Uiso/Uaniso restraints and constraints
Uanis(O1) = Uanis(O2) = Uanis(O3) = Uanis(O4) = Uanis(O5) = Uanis(O6) =
Uanis(O7) = Uanis(O8) = Uanis(O9) = Uanis(O10) = Uanis(O11) = Uanis(O12) =
Uanis(O13) = Uanis(O14) = Uanis(O15) = Uanis(O16) = Uanis(O17) = Uanis(O18) =
Uanis(O19) = Uanis(O20) = Uanis(O21) = Uanis(O22)
3. Rigid body (RIGU) restrains
 All non-hydrogen atoms
 with sigma for 1-2 distances of 0.004 and sigma for 1-3 distances of 0.004
4. Others
 Fixed Sof: Gd1(0.65) Gd2(0.35)
;
_olex2_submission_special_instructions 'No special instructions were received'

loop_
_space_group_symop_operation_xyz
'x, y, z'
'-x, -y, z+1/2'
'-x, y, -z+1/2'
'x, -y, -z'
'x+1/2, y+1/2, z'
'-x+1/2, -y+1/2, z+1/2'
'-x+1/2, y+1/2, -z+1/2'
'x+1/2, -y+1/2, -z'

loop_
_atom_site_label
_atom_site_type_symbol
_atom_site_fract_x
_atom_site_fract_y
_atom_site_fract_z
_atom_site_U_iso_or_equiv
_atom_site_adp_type
_atom_site_occupancy
_atom_site_site_symmetry_order
_atom_site_calc_flag
_atom_site_refinement_flags_posn
_atom_site_refinement_flags_adp
_atom_site_refinement_flags_occupancy
_atom_site_disorder_assembly
_atom_site_disorder_group
U1 U 0.98888(9) 0.32908(5) 0.48102(7) 0.0039(3) Uani 1 1 d . U . . .
U2 U 0.67580(9) 0.33983(4) 0.48004(7) 0.0042(3) Uani 1 1 d . U . . .
U3 U 0.35807(9) 0.32939(5) 0.47515(7) 0.0055(3) Uani 1 1 d . U . . .
U4 U 0.86947(13) 0.5000 0.5000 0.0076(4) Uani 1 2 d S TU P . .
U5 U 0.47773(13) 0.5000 0.5000 0.0060(4) Uani 1 2 d S TU P . .
U6 U 0.17334(14) 0.5000 0.5000 0.0052(3) Uani 1 2 d S TU P . .
U7 U 0.17127(9) 0.32084(5) 0.27368(7) 0.0082(3) Uani 1 1 d . U . . .
Gd1 Gd 0.3277(3) 0.40942(13) 0.74054(18) 0.0254(6) Uani 0.65 1 d . U . . .
Gd2 Gd 0.0000 0.41784(18) 0.7500 0.0257(8) Uani 0.7 2 d S TU P . .
O1 O 0.9773(19) 0.3178(11) 0.3441(16) 0.0157(9) Uani 1 1 d . U . . .
O2 O 1.0087(19) 0.3416(10) 0.6076(16) 0.0157(9) Uani 1 1 d . U . . .
O3 O 0.669(2) 0.3650(10) 0.6056(14) 0.0157(9) Uani 1 1 d . U . . .
O4 O 0.3626(18) 0.3215(11) 0.3448(15) 0.0157(9) Uani 1 1 d . U . . .
O5 O 0.3425(19) 0.3406(10) 0.6022(15) 0.0157(9) Uani 1 1 d . U . . .
O6 O 0.8741(19) 0.5229(11) 0.3780(16) 0.0157(9) Uani 1 1 d . U . . .
O7 O 0.4687(19) 0.4704(11) 0.6194(17) 0.0157(9) Uani 1 1 d . U . . .
O8 O 0.178(2) 0.4628(10) 0.6496(15) 0.0157(9) Uani 1 1 d . U . . .
O9 O 0.169(2) 0.4072(10) 0.2698(15) 0.0157(9) Uani 1 1 d . U . . .
O10 O 0.169(2) 0.2372(9) 0.2731(15) 0.0157(9) Uani 1 1 d . U . . .
O11 O 0.834(2) 0.3955(10) 0.4654(15) 0.0157(9) Uani 1 1 d . U . . .
O12 O 0.5174(19) 0.3971(10) 0.4517(17) 0.0157(9) Uani 1 1 d . U . . .
O13 O 0.5281(19) 0.2752(10) 0.4984(17) 0.0157(9) Uani 1 1 d . U . . .
O14 O 0.3043(19) 0.4407(10) 0.4714(15) 0.0157(9) Uani 1 1 d . U . . .
O15 O 0.6763(19) 0.4944(10) 0.5355(14) 0.0157(9) Uani 1 1 d . U . . .
O16 O 0.323(2) 0.2249(10) 0.4916(15) 0.0157(9) Uani 1 1 d . U . . .
O17 O 0.1722(19) 0.3279(10) 0.4383(14) 0.0157(9) Uani 1 1 d . U . . .
O18 O 0.3097(19) 0.3207(11) 0.1473(15) 0.0157(9) Uani 1 1 d . U . . .
O19 O 0.0460(19) 0.4416(10) 0.4753(16) 0.0157(9) Uani 1 1 d . U . . .
O20 O 0.5000 0.3696(15) 0.7500 0.0157(9) Uani 1 2 d S TU P . .
O21 O 0.338(2) 0.5101(10) 0.7900(15) 0.0157(9) Uani 1 1 d . U . . .
O22 O 0.163(2) 0.3532(10) 0.7554(14) 0.0157(9) Uani 1 1 d . U . . .
O23 O 0.5000 0.5837(18) 0.7500 0.031(9) Uiso 1 2 d S TU P . .

loop_
_atom_site_aniso_label
_atom_site_aniso_U_11
_atom_site_aniso_U_22
_atom_site_aniso_U_33
_atom_site_aniso_U_23
_atom_site_aniso_U_13
_atom_site_aniso_U_12
U1 0.0030(5) 0.0038(5) 0.0047(6) 0.0004(4) -0.0010(4) -0.0011(4)
U2 0.0025(5) 0.0062(5) 0.0038(5) -0.0010(4) 0.0002(4) 0.0000(4)
U3 0.0075(5) 0.0033(5) 0.0056(5) 0.0006(4) -0.0017(4) 0.0000(4)
U4 0.0047(7) 0.0040(6) 0.0140(8) 0.0013(6) 0.000 0.000
U5 0.0026(7) 0.0056(7) 0.0099(8) -0.0034(6) 0.000 0.000
U6 0.0023(6) 0.0021(6) 0.0113(7) 0.0024(5) 0.000 0.000
U7 0.0056(5) 0.0107(5) 0.0084(5) 0.0005(4) -0.0002(5) -0.0004(5)
Gd1 0.0211(13) 0.0341(14) 0.0211(12) 0.0068(10) 0.0024(13) 0.0038(13)
Gd2 0.026(2) 0.0261(18) 0.025(2) 0.000 -0.0007(15) 0.000
O1 0.0162(18) 0.0163(19) 0.0145(19) 0.0024(15) -0.0020(15) 0.0010(16)
O2 0.0162(18) 0.0163(19) 0.0145(19) 0.0024(15) -0.0020(15) 0.0010(16)
O3 0.0162(18) 0.0163(19) 0.0145(19) 0.0024(15) -0.0020(15) 0.0010(16)
O4 0.0162(18) 0.0163(19) 0.0145(19) 0.0024(15) -0.0020(15) 0.0010(16)
O5 0.0162(18) 0.0163(19) 0.0145(19) 0.0024(15) -0.0020(15) 0.0010(16)
O6 0.0162(18) 0.0163(19) 0.0145(19) 0.0024(15) -0.0020(15) 0.0010(16)
O7 0.0162(18) 0.0163(19) 0.0145(19) 0.0024(15) -0.0020(15) 0.0010(16)
O8 0.0162(18) 0.0163(19) 0.0145(19) 0.0024(15) -0.0020(15) 0.0010(16)
O9 0.0162(18) 0.0163(19) 0.0145(19) 0.0024(15) -0.0020(15) 0.0010(16)
O10 0.0162(18) 0.0163(19) 0.0145(19) 0.0024(15) -0.0020(15) 0.0010(16)
O11 0.0162(18) 0.0163(19) 0.0145(19) 0.0024(15) -0.0020(15) 0.0010(16)
O12 0.0162(18) 0.0163(19) 0.0145(19) 0.0024(15) -0.0020(15) 0.0010(16)
O13 0.0162(18) 0.0163(19) 0.0145(19) 0.0024(15) -0.0020(15) 0.0010(16)
O14 0.0162(18) 0.0163(19) 0.0145(19) 0.0024(15) -0.0020(15) 0.0010(16)
O15 0.0162(18) 0.0163(19) 0.0145(19) 0.0024(15) -0.0020(15) 0.0010(16)
O16 0.0162(18) 0.0163(19) 0.0145(19) 0.0024(15) -0.0020(15) 0.0010(16)
O17 0.0162(18) 0.0163(19) 0.0145(19) 0.0024(15) -0.0020(15) 0.0010(16)
O18 0.0162(18) 0.0163(19) 0.0145(19) 0.0024(15) -0.0020(15) 0.0010(16)
O19 0.0162(18) 0.0163(19) 0.0145(19) 0.0024(15) -0.0020(15) 0.0010(16)
O20 0.0162(18) 0.0163(19) 0.0145(19) 0.0024(15) -0.0020(15) 0.0010(16)
O21 0.0162(18) 0.0163(19) 0.0145(19) 0.0024(15) -0.0020(15) 0.0010(16)
O22 0.0162(18) 0.0163(19) 0.0145(19) 0.0024(15) -0.0020(15) 0.0010(16)

loop_
_atom_type_symbol
_atom_type_description
_atom_type_scat_dispersion_real
_atom_type_scat_dispersion_imag
_atom_type_scat_source
Gd Gd -0.1653 3.9035 'International Tables Vol C Tables 4.2.6.8 and 6.1.1.4'
O O 0.0106 0.0060 'International Tables Vol C Tables 4.2.6.8 and 6.1.1.4'
U U -9.6767 9.6646 'International Tables Vol C Tables 4.2.6.8 and 6.1.1.4'

loop_
_geom_angle_atom_site_label_1
_geom_angle_atom_site_label_2
_geom_angle_atom_site_label_3
_geom_angle
_geom_angle_site_symmetry_1
_geom_angle_site_symmetry_3
_geom_angle_publ_flag
U2 U1 U3 69.31(3) . 8_556 ?
U2 U1 U4 65.37(3) . . ?
U2 U1 U7 62.77(3) . 3_655 ?
U3 U1 U4 132.42(4) 8_556 . ?
U3 U1 U7 85.59(3) 8_556 3_655 ?
U4 U1 U7 86.37(3) . 3_655 ?
U7 U1 U2 125.66(4) 1_655 . ?
U7 U1 U3 109.44(3) 1_655 8_556 ?
U7 U1 U4 108.14(3) 1_655 . ?
U7 U1 U7 62.99(4) 1_655 3_655 ?
O1 U1 U2 86.3(6) . . ?
O1 U1 U3 91.7(7) . 8_556 ?
O1 U1 U4 99.0(6) . . ?
O1 U1 U7 39.8(7) . 1_655 ?
O1 U1 U7 23.6(6) . 3_655 ?
O1 U1 O11 85.6(8) . . ?
O1 U1 O13 91.5(9) . 8_556 ?
O1 U1 O16 92.9(8) . 8_556 ?
O1 U1 O17 78.1(8) . 1_655 ?
O1 U1 O19 95.8(9) . 1_655 ?
O2 U1 U2 96.9(7) . . ?
O2 U1 U3 90.9(7) . 8_556 ?
O2 U1 U4 81.0(7) . . ?
O2 U1 U7 136.8(7) . 1_655 ?
O2 U1 U7 159.3(7) . 3_655 ?
O2 U1 O1 176.4(10) . . ?
O2 U1 O11 96.1(9) . . ?
O2 U1 O13 89.2(9) . 8_556 ?
O2 U1 O16 90.6(9) . 8_556 ?
O2 U1 O17 98.6(9) . 1_655 ?
O2 U1 O19 82.0(9) . 1_655 ?
O11 U1 U2 34.6(6) . . ?
O11 U1 U3 103.9(6) . 8_556 ?
O11 U1 U4 32.4(5) . . ?
O11 U1 U7 114.2(5) . 1_655 ?
O11 U1 U7 65.2(5) . 3_655 ?
O11 U1 O19 67.8(7) . 1_655 ?
O13 U1 U2 105.2(6) 8_556 . ?
O13 U1 U3 36.0(6) 8_556 8_556 ?
O13 U1 U4 165.2(6) 8_556 . ?
O13 U1 U7 99.6(6) 8_556 3_655 ?
O13 U1 U7 86.6(6) 8_556 1_655 ?
O13 U1 O11 139.8(8) 8_556 . ?
O13 U1 O16 70.4(8) 8_556 8_556 ?
O13 U1 O19 152.1(8) 8_556 1_655 ?
O16 U1 U2 35.3(5) 8_556 . ?
O16 U1 U3 34.4(5) 8_556 8_556 ?
O16 U1 U4 98.5(5) 8_556 . ?
O16 U1 U7 127.7(5) 8_556 1_655 ?
O16 U1 U7 75.1(5) 8_556 3_655 ?
O16 U1 O11 69.7(8) 8_556 . ?
O16 U1 O19 135.8(8) 8_556 1_655 ?
O17 U1 U2 163.7(5) 1_655 . ?
O17 U1 U3 115.5(5) 1_655 8_556 ?
O17 U1 U4 112.1(5) 1_655 . ?
O17 U1 U7 38.4(5) 1_655 1_655 ?
O17 U1 U7 101.4(5) 1_655 3_655 ?
O17 U1 O11 137.5(8) 1_655 . ?
O17 U1 O13 80.2(8) 1_655 8_556 ?
O17 U1 O16 149.1(8) 1_655 8_556 ?
O17 U1 O19 75.0(7) 1_655 1_655 ?
O19 U1 U2 102.1(5) 1_655 . ?
O19 U1 U3 168.3(5) 1_655 8_556 ?
O19 U1 U4 37.3(5) 1_655 . ?
O19 U1 U7 97.8(5) 1_655 3_655 ?
O19 U1 U7 82.0(5) 1_655 1_655 ?
U1 U2 U3 173.01(4) . . ?
U1 U2 U4 59.78(3) . . ?
U1 U2 U5 127.84(4) . . ?
U1 U2 U7 63.73(3) . 3_655 ?
U3 U2 U4 127.20(4) . . ?
U3 U2 U5 59.14(3) . . ?
U3 U2 U7 114.67(3) . 3_655 ?
U4 U2 U5 68.07(3) . . ?
U7 U2 U4 84.22(3) 3_655 . ?
U7 U2 U5 113.06(3) 3_655 . ?
O3 U2 U1 93.2(7) . . ?
O3 U2 U3 89.6(7) . . ?
O3 U2 U4 73.8(7) . . ?
O3 U2 U5 71.2(7) . . ?
O3 U2 U7 154.3(7) . 3_655 ?
O3 U2 O11 88.5(9) . . ?
O3 U2 O12 89.2(9) . . ?
O3 U2 O13 91.7(9) . . ?
O3 U2 O16 91.8(9) . 8_556 ?
O11 U2 U1 36.3(6) . . ?
O11 U2 U3 150.3(6) . . ?
O11 U2 U4 25.6(6) . . ?
O11 U2 U5 92.4(6) . . ?
O11 U2 U7 66.3(6) . 3_655 ?
O11 U2 O12 112.9(8) . . ?
O11 U2 O13 174.0(8) . . ?
O11 U2 O16 72.2(8) . 8_556 ?
O12 U2 U1 148.9(6) . . ?
O12 U2 U3 37.5(6) . . ?
O12 U2 U4 91.4(6) . . ?
O12 U2 U5 26.6(6) . . ?
O12 U2 U7 104.8(6) . 3_655 ?
O13 U2 U1 137.7(6) . . ?
O13 U2 U3 35.7(6) . . ?
O13 U2 U4 159.1(6) . . ?
O13 U2 U5 93.4(6) . . ?
O13 U2 U7 112.8(6) . 3_655 ?
O13 U2 O12 73.1(8) . . ?
O13 U2 O16 101.8(8) . 8_556 ?
O16 U2 U1 36.1(6) 8_556 . ?
O16 U2 U3 137.5(6) 8_556 . ?
O16 U2 U4 93.7(6) 8_556 . ?
O16 U2 U5 157.6(6) 8_556 . ?
O16 U2 U7 76.2(5) 8_556 3_655 ?
O16 U2 O12 174.8(8) 8_556 . ?
O18 U2 U1 84.2(7) 3_655 . ?
O18 U2 U3 93.4(7) 3_655 . ?
O18 U2 U4 101.3(7) 3_655 . ?
O18 U2 U5 107.2(7) 3_655 . ?
O18 U2 U7 21.8(7) 3_655 3_655 ?
O18 U2 O3 175.1(10) 3_655 . ?
O18 U2 O11 86.9(9) 3_655 . ?
O18 U2 O12 90.9(9) 3_655 . ?
O18 U2 O13 93.0(9) 3_655 . ?
O18 U2 O16 88.5(9) 3_655 8_556 ?
U1 U3 U5 131.97(4) 8_456 . ?
U2 U3 U1 68.93(3) . 8_456 ?
U2 U3 U5 65.37(3) . . ?
U7 U3 U1 109.66(3) . 8_456 ?
U7 U3 U2 128.39(4) . . ?
U7 U3 U5 109.70(3) . . ?
O4 U3 U1 94.3(7) . 8_456 ?
O4 U3 U2 89.7(7) . . ?
O4 U3 U5 99.4(7) . . ?
O4 U3 U7 38.8(7) . . ?
O4 U3 O12 83.7(9) . . ?
O4 U3 O13 94.2(9) . . ?
O4 U3 O14 94.1(9) . . ?
O4 U3 O16 91.3(9) . . ?
O4 U3 O17 78.0(8) . . ?
O5 U3 U1 89.5(7) . 8_456 ?
O5 U3 U2 94.2(7) . . ?
O5 U3 U5 80.0(7) . . ?
O5 U3 U7 137.0(7) . . ?
O5 U3 O4 175.3(10) . . ?
O5 U3 O12 98.0(9) . . ?
O5 U3 O13 90.4(9) . . ?
O5 U3 O14 82.6(8) . . ?
O5 U3 O16 90.3(9) . . ?
O5 U3 O17 97.9(9) . . ?
O12 U3 U1 104.0(5) . 8_456 ?
O12 U3 U2 35.2(5) . . ?
O12 U3 U5 33.9(5) . . ?
O12 U3 U7 113.1(6) . . ?
O12 U3 O14 67.6(7) . . ?
O13 U3 U1 35.1(5) . 8_456 ?
O13 U3 U2 33.9(6) . . ?
O13 U3 U5 97.8(6) . . ?
O13 U3 U7 127.4(6) . . ?
O13 U3 O12 69.1(8) . . ?
O13 U3 O14 134.6(8) . . ?
O14 U3 U1 167.3(5) . 8_456 ?
O14 U3 U2 101.6(5) . . ?
O14 U3 U5 36.8(5) . . ?
O14 U3 U7 82.8(5) . . ?
O16 U3 U1 34.8(6) . 8_456 ?
O16 U3 U2 103.6(6) . . ?
O16 U3 U5 164.4(6) . . ?
O16 U3 U7 85.7(6) . . ?
O16 U3 O12 138.2(8) . . ?
O16 U3 O13 69.9(8) . . ?
O16 U3 O14 154.2(8) . . ?
O17 U3 U1 115.2(5) . 8_456 ?
O17 U3 U2 167.2(5) . . ?
O17 U3 U5 112.7(5) . . ?
O17 U3 U7 39.2(5) . . ?
O17 U3 O12 137.6(7) . . ?
O17 U3 O13 149.4(8) . . ?
O17 U3 O14 75.9(7) . . ?
O17 U3 O16 80.6(8) . . ?
U1 U4 U1 137.78(6) . 4_566 ?
U1 U4 U2 167.37(5) 4_566 . ?
U1 U4 U2 54.85(2) . . ?
U6 U4 U1 68.89(3) 1_655 . ?
U6 U4 U1 68.89(3) 1_655 4_566 ?
U6 U4 U2 123.74(2) 1_655 . ?
O6 U4 U1 99.9(7) . . ?
O6 U4 U1 78.9(7) . 4_566 ?
O6 U4 U1 99.9(7) 4_566 4_566 ?
O6 U4 U1 78.9(7) 4_566 . ?
O6 U4 U2 82.1(7) 4_566 . ?
O6 U4 U2 99.9(7) . . ?
O6 U4 U6 88.3(7) . 1_655 ?
O6 U4 U6 88.3(7) 4_566 1_655 ?
O6 U4 O6 176.6(14) . 4_566 ?
O6 U4 O11 93.2(9) . . ?
O6 U4 O11 87.4(9) . 4_566 ?
O6 U4 O11 87.4(9) 4_566 . ?
O6 U4 O11 93.2(9) 4_566 4_566 ?
O6 U4 O15 104.7(9) 4_566 4_566 ?
O6 U4 O15 78.7(9) . 4_566 ?
O6 U4 O15 104.7(9) . . ?
O6 U4 O15 78.7(9) 4_566 . ?
O6 U4 O19 88.3(9) 4_566 4_666 ?
O6 U4 O19 88.8(9) 4_566 1_655 ?
O6 U4 O19 88.8(9) . 4_666 ?
O6 U4 O19 88.3(9) . 1_655 ?
O11 U4 U1 32.5(6) . . ?
O11 U4 U1 32.5(6) 4_566 4_566 ?
O11 U4 U1 166.6(6) 4_566 . ?
O11 U4 U1 166.6(6) . 4_566 ?
O11 U4 U2 24.5(6) . . ?
O11 U4 U2 135.3(6) 4_566 . ?
O11 U4 U6 100.3(6) . 1_655 ?
O11 U4 U6 100.3(6) 4_566 1_655 ?
O11 U4 O11 159.4(12) . 4_566 ?
O11 U4 O15 79.8(8) . . ?
O11 U4 O15 79.8(8) 4_566 4_566 ?
O11 U4 O15 80.1(8) . 4_566 ?
O11 U4 O15 80.1(8) 4_566 . ?
O11 U4 O19 132.1(8) . 4_666 ?
O11 U4 O19 132.1(8) 4_566 1_655 ?
O11 U4 O19 68.5(8) 4_566 4_666 ?
O11 U4 O19 68.5(8) . 1_655 ?
O15 U4 U1 112.5(5) . 4_566 ?
O15 U4 U1 108.6(5) . . ?
O15 U4 U1 112.5(5) 4_566 . ?
O15 U4 U1 108.6(5) 4_566 4_566 ?
O15 U4 U2 55.4(5) . . ?
O15 U4 U2 59.1(5) 4_566 . ?
O15 U4 U6 167.0(5) . 1_655 ?
O15 U4 U6 167.0(5) 4_566 1_655 ?
O15 U4 O15 25.9(10) 4_566 . ?
O15 U4 O19 145.3(7) 4_566 1_655 ?
O15 U4 O19 146.5(7) . 1_655 ?
O15 U4 O19 145.3(7) . 4_666 ?
O15 U4 O19 146.5(7) 4_566 4_666 ?
O19 U4 U1 100.1(5) 1_655 4_566 ?
O19 U4 U1 38.0(5) 4_666 4_566 ?
O19 U4 U1 38.0(5) 1_655 . ?
O19 U4 U1 100.1(5) 4_666 . ?
O19 U4 U2 154.4(5) 4_666 . ?
O19 U4 U2 92.4(5) 1_655 . ?
O19 U4 U6 31.8(5) 1_655 1_655 ?
O19 U4 U6 31.8(5) 4_666 1_655 ?
O19 U4 O19 63.7(10) 4_666 1_655 ?
U3 U5 U2 166.80(5) . 4_566 ?
U3 U5 U2 55.49(2) 4_566 4_566 ?
U3 U5 U3 137.70(5) 4_566 . ?
U6 U5 U2 124.33(3) . 4_566 ?
U6 U5 U3 68.85(3) . 4_566 ?
U6 U5 U3 68.85(3) . . ?
O7 U5 U2 104.5(7) . 4_566 ?
O7 U5 U2 79.3(7) 4_566 4_566 ?
O7 U5 U3 75.3(7) 4_566 4_566 ?
O7 U5 U3 75.3(7) . . ?
O7 U5 U3 102.2(7) 4_566 . ?
O7 U5 U3 102.2(7) . 4_566 ?
O7 U5 U6 86.7(7) 4_566 . ?
O7 U5 U6 86.7(7) . . ?
O7 U5 O7 173.4(14) 4_566 . ?
O7 U5 O12 88.2(9) . . ?
O7 U5 O12 93.1(9) 4_566 . ?
O7 U5 O12 93.1(9) . 4_566 ?
O7 U5 O12 88.2(9) 4_566 4_566 ?
O7 U5 O14 86.1(9) . . ?
O7 U5 O14 86.1(9) 4_566 4_566 ?
O7 U5 O14 88.3(9) 4_566 . ?
O7 U5 O14 88.3(9) . 4_566 ?
O7 U5 O15 105.8(9) . 4_566 ?
O7 U5 O15 80.8(9) 4_566 4_566 ?
O7 U5 O15 80.8(9) . . ?
O7 U5 O15 105.8(9) 4_566 . ?
O12 U5 U2 132.6(6) . 4_566 ?
O12 U5 U2 25.6(6) 4_566 4_566 ?
O12 U5 U3 165.0(6) 4_566 . ?
O12 U5 U3 34.7(6) . . ?
O12 U5 U3 165.0(6) . 4_566 ?
O12 U5 U3 34.7(6) 4_566 4_566 ?
O12 U5 U6 101.5(6) . . ?
O12 U5 U6 101.5(6) 4_566 . ?
O12 U5 O12 157.0(11) 4_566 . ?
O12 U5 O14 134.5(8) 4_566 . ?
O12 U5 O14 68.5(8) 4_566 4_566 ?
O12 U5 O14 68.5(8) . . ?
O12 U5 O14 134.5(8) . 4_566 ?
O12 U5 O15 77.8(8) 4_566 . ?
O12 U5 O15 79.7(8) . . ?
O12 U5 O15 77.8(7) . 4_566 ?
O12 U5 O15 79.7(8) 4_566 4_566 ?
O14 U5 U2 155.6(5) . 4_566 ?
O14 U5 U2 92.0(5) 4_566 4_566 ?
O14 U5 U3 37.0(5) 4_566 4_566 ?
O14 U5 U3 101.1(5) . 4_566 ?
O14 U5 U3 101.1(5) 4_566 . ?
O14 U5 U3 37.0(5) . . ?
O14 U5 U6 33.0(5) . . ?
O14 U5 U6 33.0(5) 4_566 . ?
O14 U5 O14 66.0(10) 4_566 . ?
O15 U5 U2 54.8(5) 4_566 4_566 ?
O15 U5 U2 58.4(5) . 4_566 ?
O15 U5 U3 109.0(5) 4_566 4_566 ?
O15 U5 U3 112.3(5) 4_566 . ?
O15 U5 U3 109.0(5) . . ?
O15 U5 U3 112.3(5) . 4_566 ?
O15 U5 U6 167.4(5) . . ?
O15 U5 U6 167.4(5) 4_566 . ?
O15 U5 O14 146.0(7) . . ?
O15 U5 O14 143.9(7) 4_566 . ?
O15 U5 O14 146.0(7) 4_566 4_566 ?
O15 U5 O14 143.9(7) . 4_566 ?
O15 U5 O15 25.3(10) . 4_566 ?
U4 U6 U5 180.0 1_455 . ?
O8 U6 U4 91.4(6) 4_566 1_455 ?
O8 U6 U4 91.4(6) . 1_455 ?
O8 U6 U5 88.6(6) 4_566 . ?
O8 U6 U5 88.6(6) . . ?
O8 U6 O8 177.2(12) 4_566 . ?
O14 U6 U4 139.3(6) . 1_455 ?
O14 U6 U4 139.3(6) 4_566 1_455 ?
O14 U6 U5 40.7(6) 4_566 . ?
O14 U6 U5 40.7(6) . . ?
O14 U6 O8 90.3(8) . 4_566 ?
O14 U6 O8 90.3(8) 4_566 . ?
O14 U6 O8 87.6(9) . . ?
O14 U6 O8 87.6(9) 4_566 4_566 ?
O14 U6 O14 81.4(12) . 4_566 ?
O19 U6 U4 40.7(6) . 1_455 ?
O19 U6 U4 40.7(6) 4_566 1_455 ?
O19 U6 U5 139.3(6) 4_566 . ?
O19 U6 U5 139.3(6) . . ?
O19 U6 O8 88.3(9) 4_566 4_566 ?
O19 U6 O8 88.3(9) . . ?
O19 U6 O8 93.8(9) 4_566 . ?
O19 U6 O8 93.8(9) . 4_566 ?
O19 U6 O14 98.6(9) 4_566 4_566 ?
O19 U6 O14 178.6(10) . 4_566 ?
O19 U6 O14 178.6(10) 4_566 . ?
O19 U6 O14 98.6(9) . . ?
O19 U6 O19 81.4(13) . 4_566 ?
U1 U7 U1 116.75(4) 1_455 3_655 ?
U1 U7 U2 167.33(4) 1_455 3_655 ?
U1 U7 U7 63.81(3) 1_455 3 ?
U2 U7 U1 53.50(3) 3_655 3_655 ?
U2 U7 U7 106.63(4) 3_655 3 ?
U3 U7 U1 72.93(3) . 1_455 ?
U3 U7 U1 168.71(4) . 3_655 ?
U3 U7 U2 115.98(4) . 3_655 ?
U3 U7 U7 136.74(5) . 3 ?
U7 U7 U1 53.20(3) 3 3_655 ?
O1 U7 U1 98.3(5) 3_655 1_455 ?
O1 U7 U1 86.7(5) 1_455 3_655 ?
O1 U7 U1 19.1(5) 3_655 3_655 ?
O1 U7 U1 30.6(5) 1_455 1_455 ?
O1 U7 U2 140.0(5) 1_455 3_655 ?
O1 U7 U2 72.5(5) 3_655 3_655 ?
O1 U7 U3 171.2(5) 3_655 . ?
O1 U7 U3 103.4(5) 1_455 . ?
O1 U7 U7 33.5(5) 1_455 3 ?
O1 U7 U7 34.5(5) 3_655 3 ?
O1 U7 O1 67.9(9) 3_655 1_455 ?
O1 U7 O4 160.3(7) 3_655 . ?
O1 U7 O18 87.9(7) 3_655 . ?
O4 U7 U1 101.4(5) . 1_455 ?
O4 U7 U1 141.6(5) . 3_655 ?
O4 U7 U2 88.1(5) . 3_655 ?
O4 U7 U3 28.5(5) . . ?
O4 U7 U7 165.2(5) . 3 ?
O4 U7 O1 131.7(7) . 1_455 ?
O9 U7 U1 85.7(7) . 3_655 ?
O9 U7 U1 88.2(7) . 1_455 ?
O9 U7 U2 83.1(7) . 3_655 ?
O9 U7 U3 89.0(7) . . ?
O9 U7 U7 88.9(8) . 3 ?
O9 U7 O1 89.7(9) . 3_655 ?
O9 U7 O1 91.5(9) . 1_455 ?
O9 U7 O4 91.1(9) . . ?
O9 U7 O17 88.1(8) . . ?
O9 U7 O18 89.3(9) . . ?
O10 U7 U1 92.3(7) . 1_455 ?
O10 U7 U1 91.7(7) . 3_655 ?
O10 U7 U2 95.9(7) . 3_655 ?
O10 U7 U3 93.7(7) . . ?
O10 U7 U7 88.9(8) . 3 ?
O10 U7 O1 87.6(9) . 3_655 ?
O10 U7 O1 87.7(9) . 1_455 ?
O10 U7 O4 91.4(10) . . ?
O10 U7 O9 177.3(10) . . ?
O10 U7 O17 93.9(9) . . ?
O10 U7 O18 90.4(9) . . ?
O17 U7 U1 36.0(5) . 1_455 ?
O17 U7 U1 152.4(5) . 3_655 ?
O17 U7 U2 151.9(5) . 3_655 ?
O17 U7 U3 36.9(5) . . ?
O17 U7 U7 99.8(5) . 3 ?
O17 U7 O1 134.3(8) . 3_655 ?
O17 U7 O1 66.6(7) . 1_455 ?
O17 U7 O4 65.4(7) . . ?
O17 U7 O18 137.7(7) . . ?
O18 U7 U1 69.2(5) . 3_655 ?
O18 U7 U1 173.3(5) . 1_455 ?
O18 U7 U2 16.6(5) . 3_655 ?
O18 U7 U3 100.8(5) . . ?
O18 U7 U7 122.3(5) . 3 ?
O18 U7 O1 155.7(7) . 1_455 ?
O18 U7 O4 72.5(7) . . ?
Gd2 Gd1 Gd1 173.58(11) . 3_656 ?
O3 Gd1 Gd1 85.6(6) 3_656 3_656 ?
O3 Gd1 Gd2 90.1(6) 3_656 . ?
O3 Gd1 O5 120.4(7) 3_656 . ?
O3 Gd1 O7 139.7(8) 3_656 . ?
O3 Gd1 O8 132.7(8) 3_656 . ?
O5 Gd1 Gd1 89.1(5) . 3_656 ?
O5 Gd1 Gd2 97.2(5) . . ?
O5 Gd1 O7 74.1(7) . . ?
O7 Gd1 Gd1 55.7(5) . 3_656 ?
O7 Gd1 Gd2 127.4(5) . . ?
O8 Gd1 Gd1 138.4(5) . 3_656 ?
O8 Gd1 Gd2 44.4(5) . . ?
O8 Gd1 O5 84.0(7) . . ?
O8 Gd1 O7 83.0(7) . . ?
O20 Gd1 Gd1 22.6(8) . 3_656 ?
O20 Gd1 Gd2 159.3(7) . . ?
O20 Gd1 O3 77.2(6) . 3_656 ?
O20 Gd1 O5 76.0(7) . . ?
O20 Gd1 O7 70.2(7) . . ?
O20 Gd1 O8 150.0(6) . . ?
O20 Gd1 O21 107.2(9) . . ?
O20 Gd1 O22 125.1(9) . . ?
O21 Gd1 Gd1 85.7(6) . 3_656 ?
O21 Gd1 Gd2 89.9(6) . . ?
O21 Gd1 O3 94.7(7) . 3_656 ?
O21 Gd1 O5 144.0(7) . . ?
O21 Gd1 O7 73.6(7) . . ?
O21 Gd1 O8 76.7(8) . . ?
O21 Gd1 O22 120.7(8) . . ?
O22 Gd1 Gd1 147.2(5) . 3_656 ?
O22 Gd1 Gd2 34.3(5) . . ?
O22 Gd1 O3 73.9(7) . 3_656 ?
O22 Gd1 O5 80.0(7) . . ?
O22 Gd1 O7 145.3(7) . . ?
O22 Gd1 O8 71.5(7) . . ?
Gd1 Gd2 Gd1 174.69(15) . 3_556 ?
O2 Gd2 Gd1 92.2(5) 3_656 . ?
O2 Gd2 Gd1 92.2(5) 1_455 3_556 ?
O2 Gd2 Gd1 84.5(5) 1_455 . ?
O2 Gd2 Gd1 84.5(5) 3_656 3_556 ?
O2 Gd2 O2 103.3(10) 1_455 3_656 ?
O2 Gd2 O6 143.9(7) 3_656 4_466 ?
O2 Gd2 O6 77.0(7) 3_656 2_665 ?
O2 Gd2 O6 143.9(7) 1_455 2_665 ?
O2 Gd2 O6 77.0(7) 1_455 4_466 ?
O2 Gd2 O8 76.8(7) 1_455 . ?
O2 Gd2 O8 76.8(7) 3_656 3_556 ?
O2 Gd2 O8 131.6(7) 1_455 3_556 ?
O2 Gd2 O8 131.6(7) 3_656 . ?
O6 Gd2 Gd1 123.4(5) 4_466 . ?
O6 Gd2 Gd1 59.5(5) 4_466 3_556 ?
O6 Gd2 Gd1 123.4(5) 2_665 3_556 ?
O6 Gd2 Gd1 59.5(5) 2_665 . ?
O6 Gd2 O6 123.9(10) 2_665 4_466 ?
O6 Gd2 O8 76.8(7) 4_466 3_556 ?
O6 Gd2 O8 84.1(7) 4_466 . ?
O6 Gd2 O8 76.8(7) 2_665 . ?
O6 Gd2 O8 84.1(7) 2_665 3_556 ?
O8 Gd2 Gd1 143.6(5) . 3_556 ?
O8 Gd2 Gd1 39.4(5) 3_556 3_556 ?
O8 Gd2 Gd1 39.4(5) . . ?
O8 Gd2 Gd1 143.6(5) 3_556 . ?
O8 Gd2 O8 138.9(9) 3_556 . ?
O22 Gd2 Gd1 141.5(6) . 3_556 ?
O22 Gd2 Gd1 33.2(5) . . ?
O22 Gd2 Gd1 33.2(5) 3_556 3_556 ?
O22 Gd2 Gd1 141.5(6) 3_556 . ?
O22 Gd2 O2 68.5(7) 3_556 3_656 ?
O22 Gd2 O2 69.2(7) . 3_656 ?
O22 Gd2 O2 69.2(7) 3_556 1_455 ?
O22 Gd2 O2 68.4(7) . 1_455 ?
O22 Gd2 O6 78.5(7) 3_556 4_466 ?
O22 Gd2 O6 78.5(7) . 2_665 ?
O22 Gd2 O6 138.3(7) . 4_466 ?
O22 Gd2 O6 138.3(7) 3_556 2_665 ?
O22 Gd2 O8 144.5(7) 3_556 . ?
O22 Gd2 O8 66.1(7) . . ?
O22 Gd2 O8 66.1(7) 3_556 3_556 ?
O22 Gd2 O8 144.5(7) . 3_556 ?
O22 Gd2 O22 108.8(11) 3_556 . ?
U1 O1 U7 137.3(11) . 3_655 ?
U1 O1 U7 109.6(9) . 1_655 ?
U7 O1 U7 112.0(9) 3_655 1_655 ?
U1 O2 Gd2 148.6(11) . 1_655 ?
U2 O3 Gd1 172.6(12) . 3_656 ?
U3 O4 U7 112.7(10) . . ?
U3 O5 Gd1 151.2(11) . . ?
U4 O6 Gd2 143.5(11) . 2_664 ?
U5 O7 Gd1 142.7(11) . . ?
U6 O8 Gd1 132.3(11) . . ?
U6 O8 Gd2 126.9(10) . . ?
Gd1 O8 Gd2 96.2(7) . . ?
U2 O11 U1 109.1(9) . . ?
U2 O11 U4 129.9(11) . . ?
U4 O11 U1 115.1(10) . . ?
U2 O12 U3 107.3(9) . . ?
U2 O12 U5 127.8(10) . . ?
U5 O12 U3 111.3(9) . . ?
U1 O13 U3 108.9(9) 8_456 . ?
U2 O13 U1 140.4(11) . 8_456 ?
U2 O13 U3 110.4(9) . . ?
U5 O14 U3 106.2(8) . . ?
U6 O14 U3 142.2(11) . . ?
U6 O14 U5 106.3(9) . . ?
U4 O15 U5 154.4(9) . . ?
O15 O15 U4 77.0(5) 4_566 . ?
O15 O15 U5 77.4(5) 4_566 . ?
U2 O16 U1 108.6(9) 8_456 8_456 ?
U2 O16 U3 139.0(11) 8_456 . ?
U3 O16 U1 110.8(10) . 8_456 ?
U1 O17 U3 150.5(10) 1_455 . ?
U1 O17 U7 105.6(8) 1_455 . ?
U3 O17 U7 103.9(8) . . ?
U2 O18 U7 141.6(11) 3_655 . ?
U4 O19 U1 104.7(8) 1_455 1_455 ?
U6 O19 U1 143.3(11) . 1_455 ?
U6 O19 U4 107.5(9) . 1_455 ?
Gd1 O20 Gd1 134.8(15) . 3_656 ?
Gd1 O22 Gd2 112.5(9) . . ?

loop_
_geom_bond_atom_site_label_1
_geom_bond_atom_site_label_2
_geom_bond_distance
_geom_bond_site_symmetry_2
_geom_bond_publ_flag
U1 U2 3.6462(15) . ?
U1 U3 3.7073(14) 8_556 ?
U1 U4 3.8533(13) . ?
U1 U7 4.0671(17) 3_655 ?
U1 U7 3.6290(15) 1_655 ?
U1 O1 1.96(2) . ?
U1 O2 1.83(2) . ?
U1 O11 2.28(2) . ?
U1 O13 2.25(2) 8_556 ?
U1 O16 2.27(2) 8_556 ?
U1 O17 2.22(2) 1_655 ?
U1 O19 2.45(2) 1_655 ?
U2 U3 3.7004(16) . ?
U2 U4 4.0537(14) . ?
U2 U5 4.0823(15) . ?
U2 U7 4.0330(15) 3_655 ?
U2 O3 1.86(2) . ?
U2 O11 2.19(2) . ?
U2 O12 2.24(2) . ?
U2 O13 2.20(2) . ?
U2 O16 2.23(2) 8_556 ?
U2 O18 1.86(2) 3_655 ?
U3 U1 3.7072(14) 8_456 ?
U3 U5 3.8550(13) . ?
U3 U7 3.5930(15) . ?
U3 O4 1.86(2) . ?
U3 O5 1.83(2) . ?
U3 O12 2.36(2) . ?
U3 O13 2.30(2) . ?
U3 O14 2.42(2) . ?
U3 O16 2.24(2) . ?
U3 O17 2.22(2) . ?
U4 U1 3.8533(13) 4_566 ?
U4 U6 3.532(2) 1_655 ?
U4 O6 1.80(2) . ?
U4 O6 1.80(2) 4_566 ?
U4 O11 2.28(2) 4_566 ?
U4 O11 2.28(2) . ?
U4 O15 2.30(2) . ?
U4 O15 2.30(2) 4_566 ?
U4 O19 2.41(2) 1_655 ?
U4 O19 2.41(2) 4_666 ?
U5 U2 4.0823(15) 4_566 ?
U5 U3 3.8550(13) 4_566 ?
U5 U6 3.538(2) . ?
U5 O7 1.81(2) 4_566 ?
U5 O7 1.81(2) . ?
U5 O12 2.31(2) . ?
U5 O12 2.31(2) 4_566 ?
U5 O14 2.40(2) 4_566 ?
U5 O14 2.40(2) . ?
U5 O15 2.37(2) . ?
U5 O15 2.37(2) 4_566 ?
U6 U4 3.532(2) 1_455 ?
U6 O8 2.26(2) . ?
U6 O8 2.26(2) 4_566 ?
U6 O14 2.01(2) . ?
U6 O14 2.01(2) 4_566 ?
U6 O19 1.95(2) . ?
U6 O19 1.95(2) 4_566 ?
U7 U1 3.6290(15) 1_455 ?
U7 U1 4.0670(17) 3_655 ?
U7 U2 4.0330(15) 3_655 ?
U7 U7 4.038(2) 3 ?
U7 O1 2.40(2) 3_655 ?
U7 O1 2.47(2) 1_455 ?
U7 O4 2.44(2) . ?
U7 O9 1.81(2) . ?
U7 O10 1.75(2) . ?
U7 O17 2.34(2) . ?
U7 O18 2.41(2) . ?
Gd1 Gd1 4.014(6) 3_656 ?
Gd1 Gd2 3.816(3) . ?
Gd1 O3 2.37(2) 3_656 ?
Gd1 O5 2.44(2) . ?
Gd1 O7 2.70(2) . ?
Gd1 O8 2.44(2) . ?
Gd1 O20 2.174(13) . ?
Gd1 O21 2.23(2) . ?
Gd1 O22 2.26(2) . ?
Gd2 Gd1 3.816(3) 3_556 ?
Gd2 O2 2.58(2) 1_455 ?
Gd2 O2 2.58(2) 3_656 ?
Gd2 O6 2.64(2) 2_665 ?
Gd2 O6 2.64(2) 4_466 ?
Gd2 O8 2.68(2) 3_556 ?
Gd2 O8 2.68(2) . ?
Gd2 O22 2.33(2) 3_556 ?
Gd2 O22 2.33(2) . ?
O1 U7 2.40(2) 3_655 ?
O1 U7 2.47(2) 1_655 ?
O2 Gd2 2.58(2) 1_655 ?
O3 Gd1 2.37(2) 3_656 ?
O6 Gd2 2.64(2) 2_664 ?
O13 U1 2.25(2) 8_456 ?
O15 O15 1.03(4) 4_566 ?
O16 U1 2.27(2) 8_456 ?
O16 U2 2.23(2) 8_456 ?
O17 U1 2.22(2) 1_455 ?
O18 U2 1.86(2) 3_655 ?
O19 U1 2.45(2) 1_455 ?
O19 U4 2.41(2) 1_455 ?
O20 Gd1 2.174(12) 3_656 ?

loop_
_twin_individual_id
_twin_individual_mass_fraction_refined
1 0.49(4)
2 0.51(4)
